data_4068557
loop_
_publ_author_name
'O, Wylie W. N.'
'Lough, Alan J.'
'Morris, Robert H.'

_publ_section_title
;
 Synthesis and Characterization of Nitrile-Functionalized N-Heterocyclic
 Carbenes and Their Complexes of Silver(I) and Rhodium(I)
;
_journal_issue 3
_journal_name_full Organometallics
_journal_page_first 853
_journal_paper_doi 10.1021/om8009377
_journal_volume 28
_journal_year 2009
_chemical_formula_moiety 'C22 H18 Ag N6, B F4'
_chemical_formula_sum 'C22 H18 Ag B F4 N6'
_chemical_formula_weight 561.10
_chemical_name_systematic
; 
 ? 
;
_space_group_IT_number 14
_symmetry_cell_setting monoclinic
_symmetry_space_group_name_Hall '-P 2yn'
_symmetry_space_group_name_H-M 'P 1 21/n 1'
_atom_sites_solution_hydrogens geom
_atom_sites_solution_primary direct
_atom_sites_solution_secondary difmap
_audit_creation_method SHELXL-97
_cell_angle_alpha 90.00
_cell_angle_beta 96.613(3)
_cell_angle_gamma 90.00
_cell_formula_units_Z 4
_cell_length_a 11.6459(3)
_cell_length_b 7.6957(4)
_cell_length_c 25.4018(12)
_cell_measurement_reflns_used 15849
_cell_measurement_temperature 150(1)
_cell_measurement_theta_max 27.5
_cell_measurement_theta_min 2.8
_cell_volume 2261.45(17)
_computing_cell_refinement 'Denzo-SMN (Otwinowski & Minor, 1997)'
_computing_data_collection 'Collect (Nonius B.V., 1997-2002)'
_computing_data_reduction Denzo-SMN
_computing_molecular_graphics 'SHELXTL V6.1'
_computing_publication_material 'SHELXTL V6.1'
_computing_structure_refinement 'SHELXTL V6.1(Sheldrick, 2001)'
_computing_structure_solution 'SIR-92 (Altomare et al., 1994)'
_diffrn_ambient_temperature 150(1)
_diffrn_detector_area_resol_mean 9
_diffrn_measured_fraction_theta_full 0.992
_diffrn_measured_fraction_theta_max 0.992
_diffrn_measurement_device_type 'Nonius KappaCCD'
_diffrn_measurement_method '\f scans and \w scans with \k offsets'
_diffrn_radiation_monochromator graphite
_diffrn_radiation_source 'fine-focus sealed tube'
_diffrn_radiation_type MoK\a
_diffrn_radiation_wavelength 0.71073
_diffrn_reflns_av_R_equivalents 0.0879
_diffrn_reflns_av_sigmaI/netI 0.0987
_diffrn_reflns_limit_h_max 15
_diffrn_reflns_limit_h_min -15
_diffrn_reflns_limit_k_max 9
_diffrn_reflns_limit_k_min -9
_diffrn_reflns_limit_l_max 33
_diffrn_reflns_limit_l_min -32
_diffrn_reflns_number 15849
_diffrn_reflns_theta_full 27.54
_diffrn_reflns_theta_max 27.54
_diffrn_reflns_theta_min 2.77
_diffrn_standards_number 0
_exptl_absorpt_coefficient_mu 0.947
_exptl_absorpt_correction_T_max 0.973
_exptl_absorpt_correction_T_min 0.847
_exptl_absorpt_correction_type multi-scan
_exptl_absorpt_process_details
; 
multi-scan from symmetry-related measurements 
 Sortav (Blessing 1995) 
;
_exptl_crystal_colour block
_exptl_crystal_density_diffrn 1.648
_exptl_crystal_density_method 'not measured'
_exptl_crystal_description colourless
_exptl_crystal_F_000 1120
_exptl_crystal_size_max 0.08
_exptl_crystal_size_mid 0.06
_exptl_crystal_size_min 0.05
_refine_diff_density_max 1.508
_refine_diff_density_min -1.180
_refine_diff_density_rms 0.143
_refine_ls_extinction_method none
_refine_ls_goodness_of_fit_ref 0.992
_refine_ls_hydrogen_treatment constr
_refine_ls_matrix_type full
_refine_ls_number_parameters 327
_refine_ls_number_reflns 5160
_refine_ls_number_restraints 6
_refine_ls_restrained_S_all 0.992
_refine_ls_R_factor_all 0.1116
_refine_ls_R_factor_gt 0.0583
_refine_ls_shift/su_max 0.000
_refine_ls_shift/su_mean 0.000
_refine_ls_structure_factor_coef Fsqd
_refine_ls_weighting_details 'calc w=1/[\s^2^(Fo^2^)+(0.0844P)^2^] where P=(Fo^2^+2Fc^2^)/3'
_refine_ls_weighting_scheme calc
_refine_ls_wR_factor_gt 0.1339
_refine_ls_wR_factor_ref 0.1608
_reflns_number_gt 3185
_reflns_number_total 5160
_reflns_threshold_expression I>2\s(I)
_cod_data_source_file om8009377_si_001.cif
_cod_data_source_block Ag(m-CN)2BF4
_cod_depositor_comments
;
The following automatic conversions were performed:

'_symmetry_cell_setting' value 'Monoclinic' changed to 'monoclinic'
according to /home/saulius/struct/CIF-dictionaries/cif_core.dic
dictionary named 'cif_core.dic' version 2.4.2 from 2011-04-26.

Automatic conversion script
Id: cif_fix_values 1715 2011-07-08 13:25:40Z adriana 
;
_cod_original_sg_symbol_H-M 'P 21/n'
_cod_database_code 4068557

loop_
_symmetry_equiv_pos_as_xyz
'x, y, z'
'-x+1/2, y+1/2, -z+1/2'
'-x, -y, -z'
'x-1/2, -y-1/2, z-1/2'

loop_
_atom_site_label
_atom_site_type_symbol
_atom_site_fract_x
_atom_site_fract_y
_atom_site_fract_z
_atom_site_U_iso_or_equiv
_atom_site_adp_type
_atom_site_occupancy
_atom_site_symmetry_multiplicity
_atom_site_calc_flag
_atom_site_refinement_flags
_atom_site_disorder_assembly
_atom_site_disorder_group
Ag1 Ag 0.11025(3) 0.02044(5) 0.151898(14) 0.03168(17) Uani 1 1 d . . .
N1 N -0.0225(3) 0.1866(6) 0.05331(15) 0.0324(10) Uani 1 1 d . . .
N2 N 0.1572(3) 0.1786(5) 0.04129(15) 0.0289(9) Uani 1 1 d . . .
N3 N 0.0189(3) -0.1034(6) 0.25327(17) 0.0364(11) Uani 1 1 d . . .
N4 N 0.2039(3) -0.1120(6) 0.26740(16) 0.0314(10) Uani 1 1 d . . .
N5 N 0.2990(4) 0.5861(7) 0.0171(2) 0.0454(12) Uani 1 1 d . . .
N6 N 0.3598(4) 0.1092(7) 0.3835(2) 0.0508(13) Uani 1 1 d . . .
C1 C 0.0827(4) 0.1348(7) 0.07672(18) 0.0295(11) Uani 1 1 d . . .
C2 C -0.0125(4) 0.2576(7) 0.0039(2) 0.0373(14) Uani 1 1 d . . .
H2A H -0.0741 0.3010 -0.0202 0.045 Uiso 1 1 calc R . .
C3 C 0.0987(5) 0.2542(7) -0.0038(2) 0.0366(13) Uani 1 1 d . . .
H3A H 0.1315 0.2951 -0.0340 0.044 Uiso 1 1 calc R . .
C4 C 0.1137(4) -0.0751(7) 0.22928(19) 0.0296(11) Uani 1 1 d . . .
C5 C 0.0461(5) -0.1583(8) 0.3054(2) 0.0399(14) Uani 1 1 d . . .
H5A H -0.0069 -0.1863 0.3299 0.048 Uiso 1 1 calc R . .
C6 C 0.1628(5) -0.1638(8) 0.3143(2) 0.0388(13) Uani 1 1 d . . .
H6A H 0.2080 -0.1966 0.3463 0.047 Uiso 1 1 calc R . .
C7 C 0.2784(4) 0.1408(7) 0.04973(18) 0.0295(11) Uani 1 1 d . . .
C8 C 0.3153(5) -0.0247(7) 0.0630(2) 0.0343(13) Uani 1 1 d . . .
H8A H 0.2604 -0.1138 0.0668 0.041 Uiso 1 1 calc R . .
C9 C 0.4325(4) -0.0618(8) 0.0709(2) 0.0363(13) Uani 1 1 d . . .
H9A H 0.4575 -0.1766 0.0798 0.044 Uiso 1 1 calc R . .
C10 C 0.5132(5) 0.0670(8) 0.0659(2) 0.0424(14) Uani 1 1 d . . .
H10A H 0.5934 0.0410 0.0721 0.051 Uiso 1 1 calc R . .
C11 C 0.4774(4) 0.2337(8) 0.0517(2) 0.0406(14) Uani 1 1 d . . .
H11A H 0.5327 0.3220 0.0477 0.049 Uiso 1 1 calc R . .
C12 C 0.3592(4) 0.2712(7) 0.04336(19) 0.0338(12) Uani 1 1 d . . .
C13 C 0.3241(5) 0.4462(8) 0.0287(2) 0.0377(13) Uani 1 1 d . . .
C14 C -0.1305(4) 0.1656(8) 0.0764(2) 0.0423(14) Uani 1 1 d . . .
H14A H -0.1278 0.0578 0.0971 0.064 Uiso 1 1 calc R . .
H14B H -0.1951 0.1604 0.0481 0.064 Uiso 1 1 calc R . .
H14C H -0.1413 0.2645 0.0997 0.064 Uiso 1 1 calc R . .
C15 C 0.3233(4) -0.1067(7) 0.25903(19) 0.0285(11) Uani 1 1 d . . .
C16 C 0.3566(4) -0.1766(7) 0.21301(19) 0.0332(12) Uani 1 1 d . . .
H16A H 0.2999 -0.2233 0.1869 0.040 Uiso 1 1 calc R . .
C17 C 0.4734(4) -0.1790(8) 0.2046(2) 0.0399(13) Uani 1 1 d . . .
H17A H 0.4958 -0.2245 0.1726 0.048 Uiso 1 1 calc R . .
C18 C 0.5562(5) -0.1144(8) 0.2434(2) 0.0449(15) Uani 1 1 d . . .
H18A H 0.6357 -0.1172 0.2382 0.054 Uiso 1 1 calc R . .
C19 C 0.5233(5) -0.0463(8) 0.2897(2) 0.0424(14) Uani 1 1 d . . .
H19A H 0.5803 -0.0036 0.3163 0.051 Uiso 1 1 calc R . .
C20 C 0.4066(4) -0.0397(7) 0.2976(2) 0.0326(12) Uani 1 1 d . . .
C21 C 0.3786(4) 0.0395(8) 0.3458(2) 0.0359(13) Uani 1 1 d . . .
C22 C -0.0998(4) -0.0834(9) 0.2283(2) 0.0472(16) Uani 1 1 d . . .
H22A H -0.1001 -0.0756 0.1898 0.071 Uiso 1 1 calc R . .
H22B H -0.1333 0.0228 0.2414 0.071 Uiso 1 1 calc R . .
H22C H -0.1458 -0.1839 0.2369 0.071 Uiso 1 1 calc R . .
F1 F 0.8019(3) 0.5939(7) 0.10633(15) 0.0793(13) Uani 1 1 d . . .
F2 F 0.6045(3) 0.6027(6) 0.09714(16) 0.0850(14) Uani 1 1 d . . .
F3 F 0.7096(3) 0.6188(9) 0.17784(17) 0.109(2) Uani 1 1 d . . .
B1 B 0.7078(16) 0.647(2) 0.1263(7) 0.035(4) Uani 0.586(9) 1 d PU A 1
F4 F 0.7083(6) 0.8206(11) 0.1292(4) 0.105(4) Uani 0.586(9) 1 d P A 1
B1A B 0.702(2) 0.566(3) 0.1302(12) 0.035(4) Uani 0.414(9) 1 d PU A 2
F4A F 0.6990(7) 0.4006(14) 0.1408(4) 0.070(4) Uani 0.414(9) 1 d P A 2

loop_
_atom_site_aniso_label
_atom_site_aniso_U_11
_atom_site_aniso_U_22
_atom_site_aniso_U_33
_atom_site_aniso_U_23
_atom_site_aniso_U_13
_atom_site_aniso_U_12
Ag1 0.0278(2) 0.0414(3) 0.0245(2) 0.00206(18) -0.00272(16) -0.00048(17)
N1 0.031(2) 0.037(3) 0.028(2) 0.001(2) -0.0036(18) 0.0002(19)
N2 0.032(2) 0.031(3) 0.023(2) 0.0026(18) -0.0025(17) -0.0012(18)
N3 0.025(2) 0.049(3) 0.035(2) 0.000(2) 0.0004(18) -0.006(2)
N4 0.027(2) 0.040(3) 0.027(2) 0.001(2) 0.0017(17) -0.0020(19)
N5 0.046(3) 0.037(3) 0.054(3) 0.001(3) 0.006(2) -0.008(2)
N6 0.057(3) 0.058(4) 0.035(3) -0.013(3) -0.005(2) 0.003(3)
C1 0.029(3) 0.035(3) 0.024(3) -0.003(2) -0.001(2) -0.003(2)
C2 0.041(3) 0.037(4) 0.033(3) 0.004(2) -0.002(2) 0.000(2)
C3 0.042(3) 0.033(3) 0.032(3) 0.005(2) -0.009(2) 0.000(2)
C4 0.033(3) 0.028(3) 0.027(3) -0.002(2) 0.000(2) 0.001(2)
C5 0.043(3) 0.049(4) 0.030(3) 0.005(3) 0.011(2) -0.003(3)
C6 0.043(3) 0.045(4) 0.028(3) 0.007(3) 0.005(2) 0.001(3)
C7 0.031(3) 0.032(3) 0.025(3) -0.001(2) 0.003(2) 0.000(2)
C8 0.043(3) 0.035(3) 0.024(3) -0.001(2) 0.002(2) -0.004(2)
C9 0.035(3) 0.045(4) 0.028(3) 0.004(2) 0.001(2) 0.004(2)
C10 0.036(3) 0.059(4) 0.032(3) -0.005(3) 0.004(2) 0.005(3)
C11 0.036(3) 0.050(4) 0.036(3) 0.001(3) 0.004(2) -0.008(3)
C12 0.036(3) 0.037(3) 0.028(3) -0.001(2) 0.002(2) 0.001(2)
C13 0.037(3) 0.044(4) 0.033(3) -0.005(3) 0.010(2) -0.014(3)
C14 0.032(3) 0.055(4) 0.038(3) 0.006(3) -0.002(2) 0.002(3)
C15 0.025(2) 0.034(3) 0.026(3) 0.008(2) -0.001(2) 0.000(2)
C16 0.035(3) 0.035(3) 0.028(3) 0.000(2) -0.005(2) 0.002(2)
C17 0.034(3) 0.047(4) 0.038(3) 0.007(3) 0.002(2) 0.005(2)
C18 0.030(3) 0.060(4) 0.045(3) 0.003(3) 0.003(3) 0.000(3)
C19 0.032(3) 0.048(4) 0.045(4) 0.002(3) -0.010(3) 0.001(2)
C20 0.033(3) 0.035(3) 0.029(3) 0.001(2) -0.002(2) 0.000(2)
C21 0.035(3) 0.037(3) 0.033(3) 0.001(3) -0.010(2) -0.005(2)
C22 0.024(3) 0.072(5) 0.045(3) 0.005(3) -0.004(2) -0.003(3)
F1 0.059(2) 0.133(4) 0.049(2) 0.018(3) 0.0180(19) 0.021(2)
F2 0.058(2) 0.097(3) 0.089(3) -0.032(3) -0.038(2) 0.022(2)
F3 0.054(2) 0.217(7) 0.058(3) -0.009(4) 0.011(2) -0.007(3)
B1 0.031(4) 0.045(12) 0.027(5) 0.004(9) 0.004(3) 0.005(9)
F4 0.060(5) 0.066(6) 0.174(9) 0.004(6) -0.045(5) 0.004(4)
B1A 0.031(4) 0.046(13) 0.028(5) 0.002(9) 0.004(4) 0.004(10)
F4A 0.045(5) 0.083(9) 0.085(7) 0.021(6) 0.016(5) 0.000(5)

loop_
_atom_type_symbol
_atom_type_description
_atom_type_scat_dispersion_real
_atom_type_scat_dispersion_imag
_atom_type_scat_source
C C 0.0033 0.0016 'International Tables Vol C Tables 4.2.6.8 and 6.1.1.4'
H H 0.0000 0.0000 'International Tables Vol C Tables 4.2.6.8 and 6.1.1.4'
B B 0.0013 0.0007 'International Tables Vol C Tables 4.2.6.8 and 6.1.1.4'
F F 0.0171 0.0103 'International Tables Vol C Tables 4.2.6.8 and 6.1.1.4'
N N 0.0061 0.0033 'International Tables Vol C Tables 4.2.6.8 and 6.1.1.4'
Ag Ag -0.8971 1.1015 'International Tables Vol C Tables 4.2.6.8 and 6.1.1.4'

loop_
_geom_angle_atom_site_label_1
_geom_angle_atom_site_label_2
_geom_angle_atom_site_label_3
_geom_angle
C1 Ag1 C4 171.07(19)
C1 N1 C2 110.2(4)
C1 N1 C14 124.6(4)
C2 N1 C14 125.1(4)
C1 N2 C3 111.0(4)
C1 N2 C7 122.8(4)
C3 N2 C7 126.0(4)
C4 N3 C5 112.0(4)
C4 N3 C22 125.0(4)
C5 N3 C22 123.0(4)
C4 N4 C6 110.6(4)
C4 N4 C15 124.5(4)
C6 N4 C15 124.8(4)
N1 C1 N2 104.4(4)
N1 C1 Ag1 123.9(3)
N2 C1 Ag1 131.6(3)
C3 C2 N1 108.1(5)
C2 C3 N2 106.2(5)
N3 C4 N4 104.4(4)
N3 C4 Ag1 123.8(3)
N4 C4 Ag1 131.7(4)
C6 C5 N3 106.4(4)
C5 C6 N4 106.6(5)
C8 C7 C12 119.9(5)
C8 C7 N2 120.0(4)
C12 C7 N2 120.1(5)
C7 C8 C9 120.1(5)
C10 C9 C8 120.6(6)
C9 C10 C11 120.0(5)
C10 C11 C12 119.5(5)
C7 C12 C11 119.9(5)
C7 C12 C13 121.6(5)
C11 C12 C13 118.5(5)
N5 C13 C12 178.3(6)
C16 C15 C20 119.9(4)
C16 C15 N4 119.1(4)
C20 C15 N4 121.0(5)
C15 C16 C17 120.3(5)
C18 C17 C16 119.6(5)
C19 C18 C17 120.1(5)
C18 C19 C20 120.4(5)
C15 C20 C19 119.7(5)
C15 C20 C21 123.2(5)
C19 C20 C21 117.1(5)
N6 C21 C20 176.6(6)
F1 B1 F3 114.2(13)
F1 B1 F4 109.3(13)
F3 B1 F4 96.2(13)
F1 B1 F2 115.4(14)
F3 B1 F2 113.8(13)
F4 B1 F2 105.8(12)
F3 B1A F4A 96.6(18)
F3 B1A F2 119(2)
F4A B1A F2 106.8(19)
F3 B1A F1 113(2)
F4A B1A F1 107(2)
F2 B1A F1 112.4(19)

loop_
_geom_bond_atom_site_label_1
_geom_bond_atom_site_label_2
_geom_bond_distance
Ag1 C1 2.094(5)
Ag1 C4 2.095(5)
N1 C1 1.359(6)
N1 C2 1.386(6)
N1 C14 1.457(6)
N2 C1 1.362(6)
N2 C3 1.391(6)
N2 C7 1.433(6)
N3 C4 1.339(6)
N3 C5 1.391(7)
N3 C22 1.462(6)
N4 C4 1.373(6)
N4 C6 1.392(6)
N4 C15 1.432(6)
N5 C13 1.145(7)
N6 C21 1.140(7)
C2 C3 1.332(7)
C5 C6 1.353(7)
C7 C8 1.374(7)
C7 C12 1.398(7)
C8 C9 1.386(7)
C9 C10 1.382(8)
C10 C11 1.383(8)
C11 C12 1.399(7)
C12 C13 1.444(8)
C15 C16 1.382(7)
C15 C20 1.394(7)
C16 C17 1.401(7)
C17 C18 1.389(7)
C18 C19 1.381(8)
C19 C20 1.397(8)
C20 C21 1.439(8)
F1 B1 1.323(19)
F1 B1A 1.39(3)
F2 B1A 1.36(3)
F2 B1 1.380(19)
F3 B1A 1.27(3)
F3 B1 1.325(19)
B1 F4 1.340(18)
B1A F4A 1.30(3)
